data_4329359
loop_
_publ_author_name
'Eszter Boros'
'Jacqueline F. Cawthray'
'Cara L. Ferreira'
'Brian O. Patrick'
'Michael J. Adam'
'Chris Orvig'

_publ_section_title
;
 Evaluation of the H2dedpa Scaffold and its cRGDyK Conjugates for Labeling
 with 64Cu
;
_journal_name_full 'Inorganic Chemistry'
_journal_page_first 6279
_journal_page_last 6284
_journal_paper_doi 10.1021/ic300482x
_journal_volume 51
_journal_year 2012
_chemical_formula_sum 'C16 H22 Cu N4 O7'
_chemical_formula_weight 445.92
_chemical_name_systematic
; 
 ? 
;
_space_group_IT_number 34
_symmetry_cell_setting orthorhombic
_symmetry_space_group_name_Hall 'P 2 -2n'
_symmetry_space_group_name_H-M 'P n n 2'
_atom_sites_solution_hydrogens geom
_atom_sites_solution_primary direct
_atom_sites_solution_secondary difmap
_audit_creation_method SHELXL-97
_cell_angle_alpha 90.00
_cell_angle_beta 90.00
_cell_angle_gamma 90.00
_cell_formula_units_Z 4
_cell_length_a 11.352(2)
_cell_length_b 15.584(3)
_cell_length_c 10.6461(19)
_cell_measurement_reflns_used 9271
_cell_measurement_temperature 90.0(1)
_cell_measurement_theta_max 30.03
_cell_measurement_theta_min 2.22
_cell_volume 1883.4(6)
_computing_structure_refinement 'SHELXL-97 (Sheldrick, 2008)'
_computing_structure_solution 'SHELXS-97 (Sheldrick, 2008)'
_diffrn_ambient_temperature 90.0(1)
_diffrn_measured_fraction_theta_full 0.998
_diffrn_measured_fraction_theta_max 0.998
_diffrn_measurement_device_type 'Bruker APEX DUO'
_diffrn_measurement_method 'area detector'
_diffrn_radiation_monochromator graphite
_diffrn_radiation_source 'fine-focus sealed tube'
_diffrn_radiation_type MoK\a
_diffrn_radiation_wavelength 0.71073
_diffrn_reflns_av_R_equivalents 0.0328
_diffrn_reflns_av_sigmaI/netI 0.0232
_diffrn_reflns_limit_h_max 15
_diffrn_reflns_limit_h_min -15
_diffrn_reflns_limit_k_max 21
_diffrn_reflns_limit_k_min -21
_diffrn_reflns_limit_l_max 14
_diffrn_reflns_limit_l_min -14
_diffrn_reflns_number 38538
_diffrn_reflns_theta_full 30.06
_diffrn_reflns_theta_max 30.06
_diffrn_reflns_theta_min 2.22
_exptl_absorpt_coefficient_mu 1.207
_exptl_absorpt_correction_T_max 0.876
_exptl_absorpt_correction_T_min 0.808
_exptl_absorpt_correction_type multi-scan
_exptl_crystal_colour blue
_exptl_crystal_density_diffrn 1.573
_exptl_crystal_description prism
_exptl_crystal_F_000 924
_exptl_crystal_size_max 0.21
_exptl_crystal_size_mid 0.15
_exptl_crystal_size_min 0.11
_refine_diff_density_max 0.313
_refine_diff_density_min -0.307
_refine_diff_density_rms 0.047
_refine_ls_abs_structure_details 'Flack H D (1983), Acta Cryst. A39, 876-881'
_refine_ls_abs_structure_Flack 0.196(8)
_refine_ls_extinction_method none
_refine_ls_goodness_of_fit_ref 1.068
_refine_ls_hydrogen_treatment mixed
_refine_ls_matrix_type full
_refine_ls_number_parameters 298
_refine_ls_number_reflns 5484
_refine_ls_number_restraints 4
_refine_ls_restrained_S_all 1.068
_refine_ls_R_factor_all 0.0230
_refine_ls_R_factor_gt 0.0215
_refine_ls_shift/su_max 0.002
_refine_ls_shift/su_mean 0.000
_refine_ls_structure_factor_coef Fsqd
_refine_ls_weighting_details 'calc w=1/[\s^2^(Fo^2^)+(0.0214P)^2^+0.5953P] where P=(Fo^2^+2Fc^2^)/3'
_refine_ls_weighting_scheme calc
_refine_ls_wR_factor_gt 0.0520
_refine_ls_wR_factor_ref 0.0526
_reflns_number_gt 5275
_reflns_number_total 5484
_reflns_threshold_expression >2sigma(I)
_cod_data_source_file ic300482x_si_002.cif
_cod_data_source_block co383
_cod_database_code 4329359

loop_
_symmetry_equiv_pos_as_xyz
'x, y, z'
'-x, -y, z'
'-x+1/2, y+1/2, z+1/2'
'x+1/2, -y+1/2, z+1/2'

loop_
_atom_site_label
_atom_site_type_symbol
_atom_site_fract_x
_atom_site_fract_y
_atom_site_fract_z
_atom_site_U_iso_or_equiv
_atom_site_adp_type
_atom_site_occupancy
_atom_site_symmetry_multiplicity
_atom_site_calc_flag
_atom_site_refinement_flags
C1 C 0.34944(12) 0.06978(9) 0.43875(13) 0.0132(3) Uani 1 1 d .
C2 C 0.39346(12) 0.09537(9) 0.56823(13) 0.0116(2) Uani 1 1 d .
C3 C 0.36179(13) 0.05115(9) 0.67556(15) 0.0144(3) Uani 1 1 d .
H3 H 0.3101 0.0033 0.6713 0.017 Uiso 1 1 calc R
C4 C 0.40753(13) 0.07850(10) 0.79023(14) 0.0169(3) Uani 1 1 d .
H4 H 0.3887 0.0486 0.8654 0.020 Uiso 1 1 calc R
C5 C 0.48087(13) 0.14971(10) 0.79391(14) 0.0157(3) Uani 1 1 d .
H5 H 0.5136 0.1686 0.8712 0.019 Uiso 1 1 calc R
C6 C 0.50583(12) 0.19308(9) 0.68256(14) 0.0136(3) Uani 1 1 d .
C7 C 0.57546(14) 0.27606(9) 0.67974(15) 0.0157(3) Uani 1 1 d .
H7A H 0.5224 0.3249 0.6979 0.019 Uiso 1 1 calc R
H7B H 0.6372 0.2746 0.7453 0.019 Uiso 1 1 calc R
C8 C 0.73915(13) 0.23791(9) 0.54252(14) 0.0160(3) Uani 1 1 d .
H8A H 0.7318 0.1830 0.5886 0.019 Uiso 1 1 calc R
H8B H 0.8062 0.2702 0.5785 0.019 Uiso 1 1 calc R
C9 C 0.76141(11) 0.22039(8) 0.40414(18) 0.0157(2) Uani 1 1 d .
H9A H 0.7668 0.2754 0.3581 0.019 Uiso 1 1 calc R
H9B H 0.8372 0.1898 0.3942 0.019 Uiso 1 1 calc R
C10 C 0.66892(13) 0.17059(9) 0.21152(14) 0.0153(3) Uani 1 1 d .
H10A H 0.6304 0.1189 0.1763 0.018 Uiso 1 1 calc R
H10B H 0.7517 0.1717 0.1824 0.018 Uiso 1 1 calc R
C11 C 0.60556(13) 0.25021(9) 0.16775(13) 0.0130(3) Uani 1 1 d .
C12 C 0.62278(13) 0.29213(10) 0.05329(15) 0.0159(3) Uani 1 1 d .
H12 H 0.6809 0.2728 -0.0043 0.019 Uiso 1 1 calc R
C13 C 0.55249(14) 0.36311(10) 0.02561(14) 0.0172(3) Uani 1 1 d .
H13 H 0.5622 0.3925 -0.0519 0.021 Uiso 1 1 calc R
C14 C 0.46772(13) 0.39116(9) 0.11172(14) 0.0161(3) Uani 1 1 d .
H14 H 0.4189 0.4391 0.0934 0.019 Uiso 1 1 calc R
C15 C 0.45681(13) 0.34743(9) 0.22413(14) 0.0131(2) Uani 1 1 d .
C16 C 0.37027(13) 0.36676(10) 0.32920(14) 0.0159(3) Uani 1 1 d .
N1 N 0.46402(10) 0.16500(7) 0.57181(11) 0.0114(2) Uani 1 1 d .
N2 N 0.63021(11) 0.28795(8) 0.55621(13) 0.0143(2) Uani 1 1 d .
N3 N 0.66510(11) 0.16786(8) 0.35066(12) 0.0131(2) Uani 1 1 d .
N4 N 0.52548(11) 0.27915(7) 0.24894(12) 0.0121(2) Uani 1 1 d .
O1 O 0.38494(10) 0.11411(7) 0.34810(10) 0.0188(2) Uani 1 1 d .
O2 O 0.28075(9) 0.00655(6) 0.43418(10) 0.0168(2) Uani 1 1 d .
O3 O 0.37320(8) 0.31505(6) 0.42249(11) 0.01610(19) Uani 1 1 d .
O4 O 0.30488(11) 0.42987(8) 0.31703(11) 0.0257(3) Uani 1 1 d .
O5 O 0.41913(15) 0.06618(10) 0.10514(13) 0.0235(3) Uani 1 1 d .
O6 O 0.39102(14) 0.46245(9) 0.76072(18) 0.0232(3) Uani 1 1 d .
O7 O 0.69453(16) 0.47393(8) 0.53511(14) 0.0208(2) Uani 1 1 d .
Cu1 Cu 0.504130(14) 0.225416(9) 0.41158(3) 0.01099(4) Uani 1 1 d .
H61 H 0.343(2) 0.4798(15) 0.810(2) 0.016 Uiso 0.90(4) 1 d P
H62 H 0.452(4) 0.484(3) 0.781(4) 0.016 Uiso 0.51(5) 1 d P
H63 H 0.376(3) 0.474(2) 0.707(4) 0.017 Uiso 0.60(5) 1 d P
H71 H 0.692(2) 0.5043(15) 0.468(3) 0.016 Uiso 0.85(4) 1 d P
H72 H 0.753(4) 0.469(3) 0.553(4) 0.016 Uiso 0.53(5) 1 d P
H73 H 0.669(3) 0.496(2) 0.587(4) 0.016 Uiso 0.62(5) 1 d P
H51 H 0.402(2) 0.0756(14) 0.179(3) 0.016 Uiso 0.89(4) 1 d P
H52 H 0.368(3) 0.056(2) 0.082(3) 0.016 Uiso 0.67(5) 1 d P
H53 H 0.466(5) 0.029(3) 0.090(5) 0.016 Uiso 0.45(4) 1 d P
H2N H 0.6420(18) 0.3376(14) 0.544(2) 0.021(5) Uiso 1 1 d .
H3N H 0.6733(17) 0.1201(13) 0.3751(18) 0.019(5) Uiso 1 1 d .

loop_
_atom_site_aniso_label
_atom_site_aniso_U_11
_atom_site_aniso_U_22
_atom_site_aniso_U_33
_atom_site_aniso_U_23
_atom_site_aniso_U_13
_atom_site_aniso_U_12
C1 0.0131(6) 0.0119(6) 0.0147(7) -0.0033(5) -0.0002(5) 0.0014(5)
C2 0.0114(6) 0.0097(6) 0.0137(6) -0.0006(5) 0.0002(5) 0.0015(5)
C3 0.0151(7) 0.0119(6) 0.0161(6) 0.0018(5) 0.0031(5) 0.0005(5)
C4 0.0198(7) 0.0177(7) 0.0132(6) 0.0036(5) 0.0037(5) 0.0035(5)
C5 0.0179(7) 0.0168(6) 0.0124(6) -0.0010(5) -0.0004(5) 0.0038(5)
C6 0.0146(6) 0.0120(6) 0.0141(6) -0.0008(5) 0.0008(5) 0.0026(5)
C7 0.0188(7) 0.0129(6) 0.0155(7) -0.0030(5) -0.0008(6) -0.0018(5)
C8 0.0139(6) 0.0148(6) 0.0191(7) 0.0024(5) -0.0038(5) -0.0013(5)
C9 0.0113(5) 0.0148(5) 0.0211(6) 0.0027(6) 0.0002(7) -0.0010(4)
C10 0.0161(6) 0.0124(6) 0.0174(7) 0.0009(5) 0.0025(5) 0.0016(5)
C11 0.0128(6) 0.0118(6) 0.0142(6) 0.0002(5) -0.0013(5) -0.0019(5)
C12 0.0167(6) 0.0167(6) 0.0144(6) -0.0005(5) 0.0007(5) -0.0039(5)
C13 0.0201(7) 0.0173(7) 0.0141(7) 0.0036(5) -0.0026(5) -0.0061(6)
C14 0.0180(7) 0.0125(6) 0.0178(7) 0.0037(5) -0.0051(5) -0.0022(5)
C15 0.0144(6) 0.0102(6) 0.0146(6) 0.0003(5) -0.0036(5) -0.0002(5)
C16 0.0168(7) 0.0160(7) 0.0147(6) -0.0008(5) -0.0020(5) 0.0044(5)
N1 0.0121(5) 0.0096(5) 0.0126(5) -0.0002(4) 0.0002(4) 0.0009(4)
N2 0.0165(6) 0.0083(5) 0.0180(6) 0.0014(4) -0.0018(5) -0.0003(4)
N3 0.0140(6) 0.0097(5) 0.0156(6) 0.0024(5) 0.0000(4) -0.0003(4)
N4 0.0133(5) 0.0101(5) 0.0128(5) 0.0009(4) -0.0006(4) -0.0005(4)
O1 0.0247(6) 0.0189(5) 0.0129(5) 0.0003(4) -0.0002(4) -0.0070(4)
O2 0.0175(5) 0.0113(4) 0.0215(7) -0.0024(4) -0.0005(4) -0.0027(4)
O3 0.0167(4) 0.0167(4) 0.0148(5) 0.0020(4) 0.0005(4) 0.0046(3)
O4 0.0313(7) 0.0261(6) 0.0197(6) 0.0018(5) -0.0020(5) 0.0175(5)
O5 0.0210(6) 0.0343(7) 0.0150(6) -0.0029(5) -0.0009(5) -0.0009(6)
O6 0.0191(6) 0.0252(6) 0.0252(7) 0.0019(6) 0.0055(6) 0.0009(5)
O7 0.0229(7) 0.0158(5) 0.0236(7) 0.0026(5) -0.0009(5) 0.0020(5)
Cu1 0.01158(7) 0.01011(6) 0.01127(6) 0.00164(8) 0.00003(7) 0.00100(5)

loop_
_atom_type_symbol
_atom_type_description
_atom_type_scat_dispersion_real
_atom_type_scat_dispersion_imag
_atom_type_scat_source
C C 0.0033 0.0016 'International Tables Vol C Tables 4.2.6.8 and 6.1.1.4'
H H 0.0000 0.0000 'International Tables Vol C Tables 4.2.6.8 and 6.1.1.4'
N N 0.0061 0.0033 'International Tables Vol C Tables 4.2.6.8 and 6.1.1.4'
O O 0.0106 0.0060 'International Tables Vol C Tables 4.2.6.8 and 6.1.1.4'
Cu Cu 0.3201 1.2651 'International Tables Vol C Tables 4.2.6.8 and 6.1.1.4'

loop_
_geom_angle_atom_site_label_1
_geom_angle_atom_site_label_2
_geom_angle_atom_site_label_3
_geom_angle
O1 C1 O2 126.97(13)
O1 C1 C2 116.63(12)
O2 C1 C2 116.40(12)
N1 C2 C3 122.15(13)
N1 C2 C1 115.58(12)
C3 C2 C1 122.26(13)
C2 C3 C4 118.35(13)
C2 C3 H3 120.8
C4 C3 H3 120.8
C5 C4 C3 119.53(14)
C5 C4 H4 120.2
C3 C4 H4 120.2
C4 C5 C6 119.06(14)
C4 C5 H5 120.5
C6 C5 H5 120.5
N1 C6 C5 121.09(13)
N1 C6 C7 116.38(13)
C5 C6 C7 122.45(13)
N2 C7 C6 110.28(12)
N2 C7 H7A 109.6
C6 C7 H7A 109.6
N2 C7 H7B 109.6
C6 C7 H7B 109.6
H7A C7 H7B 108.1
N2 C8 C9 109.36(12)
N2 C8 H8A 109.8
C9 C8 H8A 109.8
N2 C8 H8B 109.8
C9 C8 H8B 109.8
H8A C8 H8B 108.2
N3 C9 C8 110.46(12)
N3 C9 H9A 109.6
C8 C9 H9A 109.6
N3 C9 H9B 109.6
C8 C9 H9B 109.6
H9A C9 H9B 108.1
N3 C10 C11 108.56(12)
N3 C10 H10A 110.0
C11 C10 H10A 110.0
N3 C10 H10B 110.0
C11 C10 H10B 110.0
H10A C10 H10B 108.4
N4 C11 C12 120.20(14)
N4 C11 C10 113.79(13)
C12 C11 C10 126.00(14)
C13 C12 C11 118.37(14)
C13 C12 H12 120.8
C11 C12 H12 120.8
C12 C13 C14 120.18(14)
C12 C13 H13 119.9
C14 C13 H13 119.9
C15 C14 C13 118.34(14)
C15 C14 H14 120.8
C13 C14 H14 120.8
N4 C15 C14 120.53(14)
N4 C15 C16 112.77(12)
C14 C15 C16 126.69(13)
O4 C16 O3 126.63(14)
O4 C16 C15 117.90(13)
O3 C16 C15 115.47(12)
C6 N1 C2 119.74(12)
C6 N1 Cu1 120.95(10)
C2 N1 Cu1 119.30(9)
C7 N2 C8 112.25(12)
C7 N2 Cu1 106.32(9)
C8 N2 Cu1 103.34(9)
C7 N2 H2N 109.8(16)
C8 N2 H2N 111.0(15)
Cu1 N2 H2N 113.9(15)
C9 N3 C10 110.30(12)
C9 N3 Cu1 106.44(9)
C10 N3 Cu1 108.44(9)
C9 N3 H3N 107.8(14)
C10 N3 H3N 110.6(14)
Cu1 N3 H3N 113.2(14)
C11 N4 C15 122.38(13)
C11 N4 Cu1 121.21(10)
C15 N4 Cu1 116.40(10)
C1 O1 Cu1 112.23(9)
C16 O3 Cu1 113.91(9)
H51 O5 H52 101(3)
H51 O5 H53 118(4)
H52 O5 H53 109(4)
H61 O6 H62 106(3)
H61 O6 H63 109(4)
H62 O6 H63 111(5)
H71 O7 H72 109(4)
H71 O7 H73 111(3)
H72 O7 H73 103(4)
N4 Cu1 N1 173.30(5)
N4 Cu1 O3 81.17(5)
N1 Cu1 O3 96.18(5)
N4 Cu1 N3 78.65(5)
N1 Cu1 N3 104.83(5)
O3 Cu1 N3 157.91(5)
N4 Cu1 O1 97.86(5)
N1 Cu1 O1 76.23(4)
O3 Cu1 O1 95.99(4)
N3 Cu1 O1 95.58(5)
N4 Cu1 N2 109.55(5)
N1 Cu1 N2 76.82(5)
O3 Cu1 N2 97.13(5)
N3 Cu1 N2 81.37(5)
O1 Cu1 N2 151.08(4)

loop_
_geom_bond_atom_site_label_1
_geom_bond_atom_site_label_2
_geom_bond_distance
C1 O1 1.2533(17)
C1 O2 1.2576(17)
C1 C2 1.5195(19)
C2 N1 1.3494(18)
C2 C3 1.382(2)
C3 C4 1.394(2)
C3 H3 0.9500
C4 C5 1.388(2)
C4 H4 0.9500
C5 C6 1.394(2)
C5 H5 0.9500
C6 N1 1.3442(19)
C6 C7 1.516(2)
C7 N2 1.466(2)
C7 H7A 0.9900
C7 H7B 0.9900
C8 N2 1.4693(19)
C8 C9 1.519(2)
C8 H8A 0.9900
C8 H8B 0.9900
C9 N3 1.4797(18)
C9 H9A 0.9900
C9 H9B 0.9900
C10 N3 1.4825(19)
C10 C11 1.508(2)
C10 H10A 0.9900
C10 H10B 0.9900
C11 N4 1.3330(19)
C11 C12 1.396(2)
C12 C13 1.395(2)
C12 H12 0.9500
C13 C14 1.399(2)
C13 H13 0.9500
C14 C15 1.383(2)
C14 H14 0.9500
C15 N4 1.3452(18)
C15 C16 1.519(2)
C16 O4 1.2390(18)
C16 O3 1.2795(18)
N1 Cu1 2.0008(12)
N2 Cu1 2.3171(13)
N2 H2N 0.80(2)
N3 Cu1 2.1364(13)
N3 H3N 0.79(2)
N4 Cu1 1.9386(13)
O1 Cu1 2.3014(11)
O3 Cu1 2.0430(10)
O5 H51 0.83(3)
O5 H52 0.65(4)
O5 H53 0.80(5)
O6 H61 0.80(3)
O6 H62 0.80(5)
O6 H63 0.62(5)
O7 H71 0.85(3)
O7 H72 0.70(5)
O7 H73 0.71(5)

loop_
_geom_torsion_atom_site_label_1
_geom_torsion_atom_site_label_2
_geom_torsion_atom_site_label_3
_geom_torsion_atom_site_label_4
_geom_torsion
O1 C1 C2 N1 1.72(18)
O2 C1 C2 N1 -177.95(12)
O1 C1 C2 C3 -179.32(14)
O2 C1 C2 C3 1.0(2)
N1 C2 C3 C4 -1.9(2)
C1 C2 C3 C4 179.22(13)
C2 C3 C4 C5 1.3(2)
C3 C4 C5 C6 0.9(2)
C4 C5 C6 N1 -2.7(2)
C4 C5 C6 C7 174.10(13)
N1 C6 C7 N2 -26.82(18)
C5 C6 C7 N2 156.22(13)
N2 C8 C9 N3 -62.65(14)
N3 C10 C11 N4 -24.94(17)
N3 C10 C11 C12 156.31(14)
N4 C11 C12 C13 -1.5(2)
C10 C11 C12 C13 177.17(14)
C11 C12 C13 C14 0.4(2)
C12 C13 C14 C15 0.6(2)
C13 C14 C15 N4 -0.6(2)
C13 C14 C15 C16 -179.42(14)
N4 C15 C16 O4 178.19(14)
C14 C15 C16 O4 -3.0(2)
N4 C15 C16 O3 -1.70(19)
C14 C15 C16 O3 177.16(14)
C5 C6 N1 C2 2.2(2)
C7 C6 N1 C2 -174.77(12)
C5 C6 N1 Cu1 -178.11(10)
C7 C6 N1 Cu1 4.88(17)
C3 C2 N1 C6 0.1(2)
C1 C2 N1 C6 179.07(12)
C3 C2 N1 Cu1 -179.54(11)
C1 C2 N1 Cu1 -0.58(16)
C6 C7 N2 C8 -80.51(15)
C6 C7 N2 Cu1 31.80(13)
C9 C8 N2 C7 155.07(11)
C9 C8 N2 Cu1 40.92(12)
C8 C9 N3 C10 164.60(12)
C8 C9 N3 Cu1 47.17(12)
C11 C10 N3 C9 -83.91(14)
C11 C10 N3 Cu1 32.28(13)
C12 C11 N4 C15 1.6(2)
C10 C11 N4 C15 -177.27(13)
C12 C11 N4 Cu1 -177.32(10)
C10 C11 N4 Cu1 3.86(17)
C14 C15 N4 C11 -0.5(2)
C16 C15 N4 C11 178.47(13)
C14 C15 N4 Cu1 178.47(11)
C16 C15 N4 Cu1 -2.60(15)
O2 C1 O1 Cu1 177.81(11)
C2 C1 O1 Cu1 -1.83(15)
O4 C16 O3 Cu1 -174.99(13)
C15 C16 O3 Cu1 4.88(16)
C11 N4 Cu1 N1 -110.0(4)
C15 N4 Cu1 N1 71.1(5)
C11 N4 Cu1 O3 -177.05(12)
C15 N4 Cu1 O3 4.00(10)
C11 N4 Cu1 N3 11.98(11)
C15 N4 Cu1 N3 -166.96(11)
C11 N4 Cu1 O1 -82.17(12)
C15 N4 Cu1 O1 98.88(10)
C11 N4 Cu1 N2 88.47(12)
C15 N4 Cu1 N2 -90.47(11)
C6 N1 Cu1 N4 -151.5(4)
C2 N1 Cu1 N4 28.1(5)
C6 N1 Cu1 O3 -85.23(11)
C2 N1 Cu1 O3 94.42(10)
C6 N1 Cu1 N3 87.88(11)
C2 N1 Cu1 N3 -92.47(11)
C6 N1 Cu1 O1 -179.90(12)
C2 N1 Cu1 O1 -0.25(10)
C6 N1 Cu1 N2 10.67(10)
C2 N1 Cu1 N2 -169.68(11)
C16 O3 Cu1 N4 -4.95(10)
C16 O3 Cu1 N1 -178.75(10)
C16 O3 Cu1 N3 19.22(18)
C16 O3 Cu1 O1 -102.01(10)
C16 O3 Cu1 N2 103.82(10)
C9 N3 Cu1 N4 94.15(10)
C10 N3 Cu1 N4 -24.52(9)
C9 N3 Cu1 N1 -91.73(10)
C10 N3 Cu1 N1 149.61(9)
C9 N3 Cu1 O3 69.77(16)
C10 N3 Cu1 O3 -48.89(17)
C9 N3 Cu1 O1 -168.93(9)
C10 N3 Cu1 O1 72.41(9)
C9 N3 Cu1 N2 -17.92(9)
C10 N3 Cu1 N2 -136.58(10)
C1 O1 Cu1 N4 -175.58(10)
C1 O1 Cu1 N1 1.21(10)
C1 O1 Cu1 O3 -93.71(10)
C1 O1 Cu1 N3 105.14(10)
C1 O1 Cu1 N2 22.88(16)
C7 N2 Cu1 N4 154.26(9)
C8 N2 Cu1 N4 -87.39(9)
C7 N2 Cu1 N1 -23.57(9)
C8 N2 Cu1 N1 94.78(9)
C7 N2 Cu1 O3 71.14(9)
C8 N2 Cu1 O3 -170.51(9)
C7 N2 Cu1 N3 -131.11(9)
C8 N2 Cu1 N3 -12.76(9)
C7 N2 Cu1 O1 -45.19(14)
C8 N2 Cu1 O1 73.16(13)
